data_4111997
loop_
_publ_author_name
'Wing-Ping Yip'
'Wing-Yiu Yu'
'Nianyong Zhu'
'Chi-Ming Che'

_publ_section_title
;
 Alkene cis-Dihydroxylation by [(Me3tacn)(CF3CO2)RuVIO2]ClO4 (Me3tacn =
 1,4,7-Trimethyl-1,4,7-triazacyclononane): Structural Characterization of
 [3 + 2] Cycloadducts and Kinetic Studies
;
_journal_name_full 'Journal of the American Chemical Society'
_journal_page_first 14239
_journal_page_last 14249
_journal_paper_doi 10.1021/ja0528230
_journal_volume 127
_journal_year 2005
_chemical_formula_moiety 'C19 H38 Cl F3 N3 O9 Ru'
_chemical_formula_sum 'C19 H38 Cl F3 N3 O9 Ru'
_chemical_formula_weight 646.04
_chemical_name_systematic
;
 ?
;
_space_group_IT_number 14
_symmetry_cell_setting monoclinic
_symmetry_space_group_name_Hall '-P 2ybc'
_symmetry_space_group_name_H-M 'P 1 21/c 1'
_atom_sites_solution_hydrogens geom
_atom_sites_solution_primary direct
_atom_sites_solution_secondary difmap
_audit_creation_method SHELXL-97
_cell_angle_alpha 90.00
_cell_angle_beta 103.60(3)
_cell_angle_gamma 90.00
_cell_formula_units_Z 4
_cell_length_a 17.884(4)
_cell_length_b 10.427(2)
_cell_length_c 14.204(3)
_cell_measurement_reflns_used 0
_cell_measurement_temperature 253(2)
_cell_measurement_theta_max 0
_cell_measurement_theta_min 0
_cell_volume 2574.4(10)
_computing_cell_refinement Scalepack
_computing_data_collection Marcontrol
_computing_data_reduction Denzo
_computing_molecular_graphics 'Ortep-3 for Windows (Farrugia, 1997)'
_computing_publication_material 'WinGX publication routines (Farrugia, 1999)'
_computing_structure_refinement 'SHELXL-97 (Sheldrick, 1997)'
_computing_structure_solution SIR-97
_diffrn_ambient_temperature 253(2)
_diffrn_measured_fraction_theta_full 0.792
_diffrn_measured_fraction_theta_max 0.792
_diffrn_measurement_device_type 'marresearch IPDS mar300'
_diffrn_measurement_method Oscillation
_diffrn_radiation_monochromator graphite
_diffrn_radiation_source 'fine-focus sealed tube'
_diffrn_radiation_type MoK\a
_diffrn_radiation_wavelength 0.71069
_diffrn_reflns_av_R_equivalents 0.0617
_diffrn_reflns_av_sigmaI/netI 0.1139
_diffrn_reflns_limit_h_max 21
_diffrn_reflns_limit_h_min -20
_diffrn_reflns_limit_k_max 12
_diffrn_reflns_limit_k_min -10
_diffrn_reflns_limit_l_max 15
_diffrn_reflns_limit_l_min -15
_diffrn_reflns_number 11071
_diffrn_reflns_theta_full 25.25
_diffrn_reflns_theta_max 25.25
_diffrn_reflns_theta_min 1.17
_exptl_absorpt_coefficient_mu 0.787
_exptl_absorpt_correction_type none
_exptl_crystal_colour yellow
_exptl_crystal_density_diffrn 1.667
_exptl_crystal_description prism
_exptl_crystal_F_000 1332
_exptl_crystal_size_max 0.6
_exptl_crystal_size_mid 0.4
_exptl_crystal_size_min 0.08
_refine_diff_density_max 0.667
_refine_diff_density_min -0.590
_refine_diff_density_rms 0.099
_refine_ls_extinction_method none
_refine_ls_goodness_of_fit_ref 0.935
_refine_ls_hydrogen_treatment mixed
_refine_ls_matrix_type full
_refine_ls_number_parameters 329
_refine_ls_number_reflns 3690
_refine_ls_number_restraints 2
_refine_ls_restrained_S_all 0.935
_refine_ls_R_factor_all 0.0819
_refine_ls_R_factor_gt 0.0484
_refine_ls_shift/su_max 0.003
_refine_ls_shift/su_mean 0.000
_refine_ls_structure_factor_coef Fsqd
_refine_ls_weighting_details 'calc w=1/[\s^2^(Fo^2^)+(0.0655P)^2^+0.0000P] where P=(Fo^2^+2Fc^2^)/3'
_refine_ls_weighting_scheme calc
_refine_ls_wR_factor_gt 0.1154
_refine_ls_wR_factor_ref 0.1331
_reflns_number_gt 2306
_reflns_number_total 3690
_reflns_threshold_expression >2sigma(I)
_cod_data_source_file ja0528230si20050430_013032.cif
_cod_data_source_block complex_4a
_cod_original_cell_volume 2574.4(9)
_cod_original_sg_symbol_H-M 'P 21/c'
_cod_database_code 4111997

loop_
_symmetry_equiv_pos_as_xyz
'x, y, z'
'-x, y+1/2, -z+1/2'
'-x, -y, -z'
'x, -y-1/2, z-1/2'

loop_
_atom_site_label
_atom_site_type_symbol
_atom_site_fract_x
_atom_site_fract_y
_atom_site_fract_z
_atom_site_U_iso_or_equiv
_atom_site_adp_type
_atom_site_occupancy
_atom_site_symmetry_multiplicity
_atom_site_calc_flag
_atom_site_refinement_flags
Ru1 Ru 0.74996(3) 0.10381(5) 0.00996(3) 0.0337(2) Uani 1 1 d .
O1 O 0.8060(2) 0.1601(5) 0.1535(3) 0.0385(11) Uani 1 1 d D
O2 O 0.8501(2) 0.0289(4) 0.0179(3) 0.0385(11) Uani 1 1 d .
O3 O 0.8097(3) 0.3989(4) 0.0957(3) 0.0476(12) Uani 1 1 d D
O4 O 0.7784(2) 0.2819(4) -0.0411(3) 0.0399(11) Uani 1 1 d .
F1 F 0.7986(3) 0.4836(4) -0.1428(3) 0.0782(14) Uani 1 1 d .
F2 F 0.8111(3) 0.6040(4) -0.0195(3) 0.0706(13) Uani 1 1 d .
F3 F 0.9041(2) 0.4851(4) -0.0372(3) 0.0769(14) Uani 1 1 d .
N1 N 0.6360(3) 0.1648(5) 0.0078(4) 0.0418(14) Uani 1 1 d .
N2 N 0.7102(3) -0.0762(5) 0.0414(4) 0.0431(15) Uani 1 1 d .
N3 N 0.7018(3) 0.0521(6) -0.1326(4) 0.0440(15) Uani 1 1 d .
C1 C 0.8847(4) 0.1066(7) 0.1817(4) 0.0401(17) Uani 1 1 d .
H1 H 0.8813 0.0249 0.2147 0.048 Uiso 1 1 calc R
C2 C 0.9132(4) 0.0769(6) 0.0911(4) 0.0361(17) Uani 1 1 d .
H2 H 0.9506 0.0069 0.1079 0.043 Uiso 1 1 calc R
C3 C 0.9536(4) 0.1863(7) 0.0505(4) 0.0415(17) Uani 1 1 d .
H3A H 0.9365 0.1846 -0.0196 0.050 Uiso 1 1 calc R
H3B H 0.9364 0.2668 0.0724 0.050 Uiso 1 1 calc R
C4 C 1.0406(4) 0.1854(7) 0.0767(4) 0.0449(18) Uani 1 1 d .
H4A H 1.0583 0.2470 0.0356 0.054 Uiso 1 1 calc R
H4B H 1.0577 0.1014 0.0612 0.054 Uiso 1 1 calc R
C5 C 1.0805(4) 0.2158(7) 0.1825(4) 0.0494(19) Uani 1 1 d .
H5A H 1.1352 0.2256 0.1872 0.059 Uiso 1 1 calc R
H5B H 1.0614 0.2974 0.1998 0.059 Uiso 1 1 calc R
C6 C 1.0692(4) 0.1146(7) 0.2565(5) 0.055(2) Uani 1 1 d .
H6A H 1.0550 0.0343 0.2226 0.065 Uiso 1 1 calc R
H6B H 1.1181 0.1013 0.3023 0.065 Uiso 1 1 calc R
C7 C 1.0097(4) 0.1463(8) 0.3124(5) 0.058(2) Uani 1 1 d .
H7A H 1.0319 0.2089 0.3615 0.070 Uiso 1 1 calc R
H7B H 1.0000 0.0692 0.3459 0.070 Uiso 1 1 calc R
C8 C 0.9329(4) 0.1977(7) 0.2563(4) 0.0477(19) Uani 1 1 d .
H8A H 0.9422 0.2753 0.2231 0.057 Uiso 1 1 calc R
H8B H 0.9029 0.2215 0.3023 0.057 Uiso 1 1 calc R
C9 C 0.6114(4) 0.0714(8) 0.0751(6) 0.064(2) Uani 1 1 d .
H9A H 0.6375 0.0918 0.1413 0.077 Uiso 1 1 calc R
H9B H 0.5565 0.0804 0.0695 0.077 Uiso 1 1 calc R
C10 C 0.6286(4) -0.0629(9) 0.0540(6) 0.065(2) Uani 1 1 d .
H10A H 0.5926 -0.0909 -0.0047 0.078 Uiso 1 1 calc R
H10B H 0.6219 -0.1177 0.1066 0.078 Uiso 1 1 calc R
C11 C 0.7120(5) -0.1519(7) -0.0481(5) 0.060(2) Uani 1 1 d .
H11A H 0.7651 -0.1703 -0.0488 0.072 Uiso 1 1 calc R
H11B H 0.6858 -0.2329 -0.0464 0.072 Uiso 1 1 calc R
C12 C 0.6753(5) -0.0825(7) -0.1371(5) 0.058(2) Uani 1 1 d .
H12A H 0.6199 -0.0845 -0.1456 0.070 Uiso 1 1 calc R
H12B H 0.6876 -0.1246 -0.1925 0.070 Uiso 1 1 calc R
C13 C 0.6371(4) 0.1453(8) -0.1649(5) 0.056(2) Uani 1 1 d .
H13A H 0.6580 0.2294 -0.1728 0.068 Uiso 1 1 calc R
H13B H 0.6059 0.1185 -0.2273 0.068 Uiso 1 1 calc R
C14 C 0.5878(4) 0.1539(8) -0.0941(5) 0.055(2) Uani 1 1 d .
H14A H 0.5556 0.0781 -0.0995 0.066 Uiso 1 1 calc R
H14B H 0.5544 0.2281 -0.1090 0.066 Uiso 1 1 calc R
C15 C 0.6303(4) 0.2947(7) 0.0458(5) 0.056(2) Uani 1 1 d .
H15A H 0.6423 0.3567 0.0016 0.083 Uiso 1 1 calc R
H15B H 0.6659 0.3033 0.1077 0.083 Uiso 1 1 calc R
H15C H 0.5789 0.3090 0.0531 0.083 Uiso 1 1 calc R
C16 C 0.7592(4) -0.1444(7) 0.1266(5) 0.058(2) Uani 1 1 d .
H16A H 0.7604 -0.0961 0.1844 0.086 Uiso 1 1 calc R
H16B H 0.8105 -0.1530 0.1177 0.086 Uiso 1 1 calc R
H16C H 0.7382 -0.2280 0.1324 0.086 Uiso 1 1 calc R
C17 C 0.7577(4) 0.0666(7) -0.1946(4) 0.050(2) Uani 1 1 d .
H17A H 0.8004 0.0099 -0.1721 0.075 Uiso 1 1 calc R
H17B H 0.7758 0.1536 -0.1913 0.075 Uiso 1 1 calc R
H17C H 0.7330 0.0458 -0.2604 0.075 Uiso 1 1 calc R
C18 C 0.8024(3) 0.3817(7) 0.0084(5) 0.0380(17) Uani 1 1 d .
C19 C 0.8290(5) 0.4890(7) -0.0489(5) 0.0492(19) Uani 1 1 d .
Cl1 Cl 0.57161(12) 0.5655(2) -0.17046(14) 0.0616(6) Uani 1 1 d .
O5 O 0.5248(4) 0.4679(7) -0.2185(6) 0.156(4) Uani 1 1 d .
O6 O 0.5478(10) 0.5927(17) -0.0911(12) 0.130(5) Uiso 0.50 1 d P
O7 O 0.5685(8) 0.6633(13) -0.2353(9) 0.091(4) Uiso 0.50 1 d P
O8 O 0.6472(7) 0.5117(13) -0.1462(9) 0.086(4) Uiso 0.50 1 d P
O6' O 0.5330(8) 0.6822(16) -0.1495(11) 0.120(5) Uiso 0.50 1 d P
O7' O 0.6231(12) 0.622(2) -0.2312(14) 0.166(7) Uiso 0.50 1 d P
O8' O 0.6336(8) 0.5418(13) -0.0857(10) 0.091(4) Uiso 0.50 1 d P
O9 O 0.6103(5) 0.6111(8) 0.1140(5) 0.144(3) Uani 1 1 d .
H1A H 0.819(4) 0.234(3) 0.149(5) 0.08(3) Uiso 1 1 d D

loop_
_atom_site_aniso_label
_atom_site_aniso_U_11
_atom_site_aniso_U_22
_atom_site_aniso_U_33
_atom_site_aniso_U_23
_atom_site_aniso_U_13
_atom_site_aniso_U_12
Ru1 0.0336(3) 0.0339(4) 0.0332(3) -0.0007(3) 0.0071(2) -0.0014(3)
O1 0.036(3) 0.043(4) 0.038(3) -0.002(2) 0.013(2) -0.001(2)
O2 0.035(3) 0.043(3) 0.039(2) -0.008(2) 0.009(2) 0.001(2)
O3 0.057(3) 0.045(3) 0.040(3) -0.007(2) 0.011(2) -0.003(2)
O4 0.046(3) 0.039(3) 0.035(2) 0.000(2) 0.009(2) -0.001(2)
F1 0.106(4) 0.068(3) 0.058(3) 0.018(2) 0.013(3) -0.012(3)
F2 0.090(3) 0.032(3) 0.097(3) 0.004(2) 0.036(3) 0.006(3)
F3 0.050(3) 0.068(4) 0.121(4) 0.024(3) 0.037(3) 0.002(2)
N1 0.041(3) 0.041(4) 0.044(3) -0.001(3) 0.011(3) 0.003(3)
N2 0.042(4) 0.040(4) 0.046(3) 0.001(3) 0.008(3) -0.006(3)
N3 0.043(4) 0.044(4) 0.046(3) -0.002(3) 0.013(3) -0.005(3)
C1 0.040(4) 0.045(5) 0.033(4) -0.001(3) 0.002(3) 0.008(4)
C2 0.036(4) 0.039(5) 0.032(3) -0.001(3) 0.005(3) 0.001(3)
C3 0.043(4) 0.042(5) 0.037(4) -0.004(3) 0.005(3) -0.002(3)
C4 0.040(4) 0.050(5) 0.043(4) -0.004(3) 0.007(3) -0.002(4)
C5 0.035(4) 0.054(5) 0.055(4) -0.005(4) 0.002(3) -0.006(4)
C6 0.047(5) 0.058(6) 0.053(4) 0.006(4) 0.001(4) 0.004(4)
C7 0.043(5) 0.091(7) 0.037(4) 0.003(4) 0.001(4) 0.000(4)
C8 0.042(4) 0.062(6) 0.037(4) -0.010(4) 0.006(3) -0.003(4)
C9 0.051(5) 0.071(7) 0.077(6) 0.018(5) 0.031(4) -0.003(4)
C10 0.052(5) 0.074(7) 0.070(5) 0.019(5) 0.016(4) -0.013(5)
C11 0.082(6) 0.029(5) 0.058(5) -0.009(4) -0.006(4) 0.004(4)
C12 0.079(6) 0.043(5) 0.055(5) -0.014(4) 0.019(4) -0.021(4)
C13 0.043(5) 0.076(6) 0.046(4) 0.014(4) 0.001(4) 0.007(4)
C14 0.054(5) 0.060(6) 0.046(4) -0.002(4) 0.000(4) 0.009(4)
C15 0.045(5) 0.064(6) 0.058(4) -0.011(4) 0.012(4) 0.010(4)
C16 0.064(5) 0.047(5) 0.054(4) 0.023(4) -0.002(4) -0.010(4)
C17 0.056(5) 0.064(6) 0.034(4) -0.002(3) 0.020(4) -0.008(4)
C18 0.031(4) 0.035(5) 0.047(5) -0.007(4) 0.007(3) 0.000(3)
C19 0.070(6) 0.032(5) 0.046(5) 0.007(4) 0.016(4) 0.005(4)
Cl1 0.0569(13) 0.0696(16) 0.0539(12) 0.0072(10) 0.0044(10) 0.0030(11)
O5 0.123(6) 0.080(6) 0.217(9) -0.016(6) -0.054(6) -0.024(5)
O9 0.189(8) 0.131(8) 0.109(6) -0.017(5) 0.026(5) -0.041(6)

loop_
_atom_type_symbol
_atom_type_description
_atom_type_scat_dispersion_real
_atom_type_scat_dispersion_imag
_atom_type_scat_source
Ru Ru -1.2594 0.8363 'International Tables Vol C Tables 4.2.6.8 and 6.1.1.4'
O O 0.0106 0.0060 'International Tables Vol C Tables 4.2.6.8 and 6.1.1.4'
F F 0.0171 0.0103 'International Tables Vol C Tables 4.2.6.8 and 6.1.1.4'
N N 0.0061 0.0033 'International Tables Vol C Tables 4.2.6.8 and 6.1.1.4'
C C 0.0033 0.0016 'International Tables Vol C Tables 4.2.6.8 and 6.1.1.4'
Cl Cl 0.1484 0.1585 'International Tables Vol C Tables 4.2.6.8 and 6.1.1.4'
H H 0.0000 0.0000 'International Tables Vol C Tables 4.2.6.8 and 6.1.1.4'

loop_
_geom_angle_atom_site_label_1
_geom_angle_atom_site_label_2
_geom_angle_atom_site_label_3
_geom_angle
O2 Ru1 N3 96.77(19)
O2 Ru1 N2 89.0(2)
N3 Ru1 N2 83.7(2)
O2 Ru1 O4 94.65(17)
N3 Ru1 O4 88.36(19)
N2 Ru1 O4 171.67(17)
O2 Ru1 N1 173.11(19)
N3 Ru1 N1 83.5(2)
N2 Ru1 N1 84.2(2)
O4 Ru1 N1 92.25(19)
O2 Ru1 O1 80.48(17)
N3 Ru1 O1 176.29(19)
N2 Ru1 O1 98.6(2)
O4 Ru1 O1 89.38(18)
N1 Ru1 O1 99.50(18)
C1 O1 Ru1 111.0(3)
C2 O2 Ru1 117.5(4)
C18 O4 Ru1 127.6(4)
C15 N1 C9 107.8(6)
C15 N1 C14 110.5(5)
C9 N1 C14 112.0(6)
C15 N1 Ru1 114.8(4)
C9 N1 Ru1 102.7(4)
C14 N1 Ru1 108.8(4)
C16 N2 C11 108.0(5)
C16 N2 C10 110.1(5)
C11 N2 C10 111.1(5)
C16 N2 Ru1 115.8(4)
C11 N2 Ru1 102.4(4)
C10 N2 Ru1 109.1(4)
C12 N3 C17 108.9(6)
C12 N3 C13 112.7(6)
C17 N3 C13 109.3(5)
C12 N3 Ru1 110.1(4)
C17 N3 Ru1 111.6(4)
C13 N3 Ru1 104.1(4)
O1 C1 C2 109.5(5)
O1 C1 C8 107.4(5)
C2 C1 C8 117.7(6)
O2 C2 C1 108.7(5)
O2 C2 C3 110.2(5)
C1 C2 C3 116.6(5)
C4 C3 C2 116.8(5)
C3 C4 C5 117.0(5)
C6 C5 C4 114.9(6)
C7 C6 C5 115.7(6)
C6 C7 C8 117.8(6)
C7 C8 C1 116.0(6)
C10 C9 N1 112.2(6)
C9 C10 N2 111.2(6)
C12 C11 N2 112.0(6)
C11 C12 N3 110.8(6)
C14 C13 N3 111.7(6)
C13 C14 N1 111.0(6)
O3 C18 O4 128.2(6)
O3 C18 C19 117.4(6)
O4 C18 C19 114.4(6)
F3 C19 F1 107.0(6)
F3 C19 F2 107.6(6)
F1 C19 F2 106.5(6)
F3 C19 C18 110.3(6)
F1 C19 C18 113.8(6)
F2 C19 C18 111.4(6)
O6 Cl1 O7 116.3(9)
O6 Cl1 O5 107.3(9)
O7 Cl1 O5 106.9(7)
O6 Cl1 O8 110.8(9)
O7 Cl1 O8 109.9(8)
O5 Cl1 O8 104.9(6)
O6 Cl1 O8' 70.6(8)
O7 Cl1 O8' 125.9(8)
O5 Cl1 O8' 122.4(6)
O8 Cl1 O8' 40.5(6)
O6 Cl1 O6' 52.2(8)
O7 Cl1 O6' 64.6(8)
O5 Cl1 O6' 116.7(7)
O8 Cl1 O6' 137.9(8)
O8' Cl1 O6' 106.1(8)
O6 Cl1 O7' 139.4(11)
O7 Cl1 O7' 42.6(8)
O5 Cl1 O7' 112.2(9)
O8 Cl1 O7' 67.8(9)
O8' Cl1 O7' 95.1(9)
O6' Cl1 O7' 100.0(10)
O6' O6 Cl1 69.7(12)
O6' O6 O8' 109.4(15)
Cl1 O6 O8' 58.4(8)
O7' O7 Cl1 76.4(15)
O7' O7 O6' 124.5(17)
Cl1 O7 O6' 60.9(8)
O8' O8 Cl1 71.1(11)
O8' O8 O7' 109.7(16)
Cl1 O8 O7' 58.7(9)
O6 O6' Cl1 58.1(11)
O6 O6' O7 112.2(16)
Cl1 O6' O7 54.6(8)
O7 O7' Cl1 61.0(13)
O7 O7' O8 114.0(19)
Cl1 O7' O8 53.5(8)
O8 O8' Cl1 68.5(11)
O8 O8' O6 119.1(15)
Cl1 O8' O6 51.0(7)

loop_
_geom_bond_atom_site_label_1
_geom_bond_atom_site_label_2
_geom_bond_distance
Ru1 O2 1.932(4)
Ru1 N3 2.076(5)
Ru1 N2 2.092(5)
Ru1 O4 2.099(4)
Ru1 N1 2.127(5)
Ru1 O1 2.132(4)
O1 C1 1.478(7)
O2 C2 1.434(7)
O3 C18 1.228(7)
O4 C18 1.273(7)
F1 C19 1.318(7)
F2 C19 1.333(8)
F3 C19 1.315(8)
N1 C15 1.471(8)
N1 C9 1.502(9)
N1 C14 1.505(8)
N2 C16 1.497(7)
N2 C11 1.503(9)
N2 C10 1.518(9)
N3 C12 1.478(8)
N3 C17 1.487(8)
N3 C13 1.498(8)
C1 C2 1.524(9)
C1 C8 1.529(8)
C2 C3 1.534(9)
C3 C4 1.513(8)
C4 C5 1.537(8)
C5 C6 1.536(9)
C6 C7 1.507(9)
C7 C8 1.514(9)
C9 C10 1.480(10)
C11 C12 1.471(10)
C13 C14 1.487(10)
C18 C19 1.524(10)
Cl1 O6 1.326(17)
Cl1 O7 1.367(14)
Cl1 O5 1.390(7)
Cl1 O8 1.429(12)
Cl1 O8' 1.453(13)
Cl1 O6' 1.465(16)
Cl1 O7' 1.52(2)
O6 O6' 1.235(19)
O6 O8' 1.610(19)
O7 O7' 1.06(2)
O7 O6' 1.515(18)
O8 O8' 0.997(15)
O8 O7' 1.65(2)
